data_4065773
loop_
_publ_author_name
'Huang, Hui'
'Hughes, Russell P.'
'Rheingold, Arnold L.'

_publ_section_title
;
 Synthesis and Structural Characterization of New Perfluoroacyl and
 Perfluoroalkyl Group 6 Transition Metal Compounds
;
_journal_issue 8
_journal_name_full Organometallics
_journal_page_first 1948
_journal_paper_doi 10.1021/om1001183
_journal_volume 29
_journal_year 2010
_chemical_formula_sum 'C14 H15 F3 O3 W'
_chemical_formula_weight 472.11
_chemical_name_systematic
; 

 ? 

;
_space_group_IT_number 33
_symmetry_cell_setting orthorhombic
_symmetry_space_group_name_Hall 'P 2c -2n'
_symmetry_space_group_name_H-M 'P n a 21'
_atom_sites_solution_hydrogens geom
_atom_sites_solution_primary direct
_atom_sites_solution_secondary difmap
_audit_creation_method SHELXL-97
_cell_angle_alpha 90.00
_cell_angle_beta 90.00
_cell_angle_gamma 90.00
_cell_formula_units_Z 4
_cell_length_a 16.913(6)
_cell_length_b 9.751(4)
_cell_length_c 9.135(3)
_cell_measurement_reflns_used 3063
_cell_measurement_temperature 213(2)
_cell_measurement_theta_max 28.16
_cell_measurement_theta_min 2.41
_cell_volume 1506.5(10)
_computing_cell_refinement 'Bruker SMART'
_computing_data_collection 'Bruker SMART'
_computing_data_reduction 'Bruker SAINT'
_computing_molecular_graphics 'Bruker SHELXTL'
_computing_publication_material 'Bruker SHELXTL'
_computing_structure_refinement 'SHELXL-97 (Sheldrick, 1997)'
_computing_structure_solution 'SHELXS-97 (Sheldrick, 1990)'
_diffrn_ambient_temperature 213(2)
_diffrn_measured_fraction_theta_full 0.862
_diffrn_measured_fraction_theta_max 0.862
_diffrn_measurement_device_type 'CCD area detector'
_diffrn_measurement_method 'phi and omega scans'
_diffrn_radiation_monochromator graphite
_diffrn_radiation_source 'fine-focus sealed tube'
_diffrn_radiation_type MoK\a
_diffrn_radiation_wavelength 0.71073
_diffrn_reflns_av_R_equivalents 0.0363
_diffrn_reflns_av_sigmaI/netI 0.0615
_diffrn_reflns_limit_h_max 16
_diffrn_reflns_limit_h_min -22
_diffrn_reflns_limit_k_max 12
_diffrn_reflns_limit_k_min -12
_diffrn_reflns_limit_l_max 8
_diffrn_reflns_limit_l_min -11
_diffrn_reflns_number 4756
_diffrn_reflns_theta_full 28.16
_diffrn_reflns_theta_max 28.16
_diffrn_reflns_theta_min 2.41
_exptl_absorpt_coefficient_mu 7.706
_exptl_absorpt_correction_T_max 0.5129
_exptl_absorpt_correction_T_min 0.2215
_exptl_absorpt_correction_type multi-scan
_exptl_absorpt_process_details sadabs
_exptl_crystal_colour orange
_exptl_crystal_density_diffrn 2.081
_exptl_crystal_density_method 'not measured'
_exptl_crystal_description rod
_exptl_crystal_F_000 896
_exptl_crystal_size_max 0.28
_exptl_crystal_size_mid 0.10
_exptl_crystal_size_min 0.10
_refine_diff_density_max 2.065
_refine_diff_density_min -0.992
_refine_diff_density_rms 0.168
_refine_ls_abs_structure_details 'Flack H D (1983), Acta Cryst. A39, 876-881'
_refine_ls_abs_structure_Flack 0.077(19)
_refine_ls_extinction_method none
_refine_ls_goodness_of_fit_ref 1.050
_refine_ls_hydrogen_treatment constr
_refine_ls_matrix_type full
_refine_ls_number_parameters 190
_refine_ls_number_reflns 2571
_refine_ls_number_restraints 1
_refine_ls_restrained_S_all 1.050
_refine_ls_R_factor_all 0.0437
_refine_ls_R_factor_gt 0.0360
_refine_ls_shift/su_max 0.180
_refine_ls_shift/su_mean 0.026
_refine_ls_structure_factor_coef Fsqd
_refine_ls_weighting_details 'calc w=1/[\s^2^(Fo^2^)+(0.0250P)^2^+0.0000P] where P=(Fo^2^+2Fc^2^)/3'
_refine_ls_weighting_scheme calc
_refine_ls_wR_factor_gt 0.0763
_refine_ls_wR_factor_ref 0.0793
_reflns_number_gt 2234
_reflns_number_total 2571
_reflns_threshold_expression >2sigma(I)
_cod_data_source_file om1001183_si_001.cif
_cod_data_source_block rph385b_compound_14
_cod_depositor_comments
;
The following automatic conversions were performed:

'_symmetry_cell_setting' value 'Orthorhombic' changed to
'orthorhombic' according to
/home/saulius/struct/CIF-dictionaries/cif_core.dic dictionary named
'cif_core.dic' version 2.4.1 from 2010-06-29.

Automatic conversion script
Id: cif_fix_values 1715 2011-07-08 13:25:40Z adriana 
;
_cod_original_sg_symbol_H-M Pna2(1)
_cod_database_code 4065773

loop_
_symmetry_equiv_pos_as_xyz
'x, y, z'
'-x, -y, z+1/2'
'x+1/2, -y+1/2, z'
'-x+1/2, y+1/2, z+1/2'

loop_
_atom_site_label
_atom_site_type_symbol
_atom_site_fract_x
_atom_site_fract_y
_atom_site_fract_z
_atom_site_U_iso_or_equiv
_atom_site_adp_type
_atom_site_occupancy
_atom_site_symmetry_multiplicity
_atom_site_calc_flag
_atom_site_refinement_flags
W1 W 0.146787(16) 0.22787(3) 0.37794(15) 0.02492(11) Uani 1 1 d .
F1 F 0.0293(3) 0.1731(6) 0.6260(8) 0.0481(18) Uani 1 1 d .
F2 F 0.1075(4) 0.3356(7) 0.6860(9) 0.0516(18) Uani 1 1 d .
F3 F 0.1461(4) 0.1276(7) 0.6973(8) 0.0524(19) Uani 1 1 d .
O1 O 0.2922(4) 0.3388(9) 0.5545(11) 0.058(2) Uani 1 1 d .
O2 O 0.2913(4) 0.0910(7) 0.2201(10) 0.048(2) Uani 1 1 d .
O3 O 0.1120(4) -0.0852(6) 0.4136(10) 0.050(3) Uani 1 1 d .
C1 C 0.2393(6) 0.2971(9) 0.4956(14) 0.037(3) Uani 1 1 d .
C2 C 0.2391(6) 0.1387(10) 0.2826(13) 0.040(3) Uani 1 1 d .
C3 C 0.1267(5) 0.0309(9) 0.4078(11) 0.023(3) Uani 1 1 d .
C4 C 0.1058(7) 0.2177(12) 0.605(2) 0.037(4) Uani 1 1 d .
C11 C 0.0420(5) 0.3895(9) 0.3449(11) 0.029(3) Uani 1 1 d .
C12 C 0.0243(6) 0.2673(9) 0.2657(14) 0.033(3) Uani 1 1 d .
C13 C 0.0823(7) 0.2504(9) 0.1550(18) 0.023(3) Uani 1 1 d .
C14 C 0.1379(6) 0.3607(11) 0.1712(15) 0.039(3) Uani 1 1 d .
C15 C 0.1125(6) 0.4460(9) 0.2890(14) 0.039(3) Uani 1 1 d .
C16 C -0.0080(7) 0.4560(12) 0.4588(14) 0.056(4) Uani 1 1 d .
H16A H -0.0456 0.5171 0.4122 0.084 Uiso 1 1 calc R
H16B H 0.0253 0.5081 0.5250 0.084 Uiso 1 1 calc R
H16C H -0.0362 0.3862 0.5135 0.084 Uiso 1 1 calc R
C17 C -0.0476(6) 0.1788(12) 0.2839(13) 0.046(3) Uani 1 1 d .
H17A H -0.0906 0.2156 0.2257 0.069 Uiso 1 1 calc R
H17B H -0.0629 0.1772 0.3862 0.069 Uiso 1 1 calc R
H17C H -0.0357 0.0863 0.2517 0.069 Uiso 1 1 calc R
C18 C 0.0814(6) 0.1469(10) 0.0377(13) 0.038(3) Uani 1 1 d .
H18A H 0.0508 0.1809 -0.0444 0.057 Uiso 1 1 calc R
H18B H 0.0578 0.0629 0.0741 0.057 Uiso 1 1 calc R
H18C H 0.1352 0.1286 0.0061 0.057 Uiso 1 1 calc R
C19 C 0.2046(6) 0.3969(12) 0.0664(14) 0.050(3) Uani 1 1 d .
H19A H 0.1841 0.4537 -0.0121 0.074 Uiso 1 1 calc R
H19B H 0.2268 0.3135 0.0257 0.074 Uiso 1 1 calc R
H19C H 0.2454 0.4466 0.1188 0.074 Uiso 1 1 calc R
C20 C 0.1486(8) 0.5810(10) 0.3316(15) 0.059(5) Uani 1 1 d .
H20A H 0.1223 0.6545 0.2790 0.089 Uiso 1 1 calc R
H20B H 0.2044 0.5807 0.3071 0.089 Uiso 1 1 calc R
H20C H 0.1423 0.5950 0.4361 0.089 Uiso 1 1 calc R

loop_
_atom_site_aniso_label
_atom_site_aniso_U_11
_atom_site_aniso_U_22
_atom_site_aniso_U_33
_atom_site_aniso_U_23
_atom_site_aniso_U_13
_atom_site_aniso_U_12
W1 0.02317(16) 0.02523(15) 0.0264(2) 0.0027(5) 0.0016(4) 0.00116(10)
F1 0.036(4) 0.056(4) 0.051(6) 0.002(3) 0.016(3) -0.006(3)
F2 0.064(5) 0.059(4) 0.032(6) -0.009(3) 0.005(3) -0.006(3)
F3 0.056(5) 0.070(5) 0.031(6) 0.013(4) -0.002(3) 0.011(3)
O1 0.037(5) 0.080(6) 0.057(7) -0.012(5) -0.012(4) -0.016(4)
O2 0.034(4) 0.055(4) 0.054(7) -0.008(4) 0.016(4) 0.009(3)
O3 0.056(5) 0.037(4) 0.055(9) 0.000(3) 0.009(4) 0.002(3)
C1 0.029(6) 0.042(6) 0.041(9) -0.005(5) 0.005(5) 0.001(4)
C2 0.030(6) 0.041(6) 0.050(9) -0.005(5) 0.009(5) -0.003(4)
C3 0.030(4) 0.027(4) 0.013(10) 0.009(3) -0.001(3) 0.003(3)
C4 0.025(8) 0.038(6) 0.048(11) -0.015(6) 0.005(6) 0.007(5)
C11 0.042(5) 0.040(5) 0.004(10) 0.000(4) 0.001(3) 0.026(4)
C12 0.017(5) 0.033(5) 0.049(9) 0.011(4) -0.002(5) -0.001(3)
C13 0.010(5) 0.026(5) 0.033(8) 0.004(4) -0.008(5) 0.001(3)
C14 0.032(6) 0.043(6) 0.041(9) 0.010(5) 0.000(5) -0.001(4)
C15 0.039(6) 0.024(5) 0.052(9) 0.005(4) -0.015(5) -0.002(4)
C16 0.058(8) 0.075(8) 0.035(9) -0.005(6) -0.007(6) 0.031(6)
C17 0.021(5) 0.060(7) 0.058(10) 0.006(6) -0.003(5) -0.006(5)
C18 0.046(7) 0.048(6) 0.019(8) -0.010(5) -0.005(5) 0.000(4)
C19 0.037(7) 0.072(8) 0.039(10) 0.016(6) 0.011(5) -0.009(5)
C20 0.101(11) 0.024(5) 0.052(15) 0.001(5) -0.019(7) -0.005(5)

loop_
_atom_type_symbol
_atom_type_description
_atom_type_scat_dispersion_real
_atom_type_scat_dispersion_imag
_atom_type_scat_source
C C 0.0033 0.0016 'International Tables Vol C Tables 4.2.6.8 and 6.1.1.4'
H H 0.0000 0.0000 'International Tables Vol C Tables 4.2.6.8 and 6.1.1.4'
O O 0.0106 0.0060 'International Tables Vol C Tables 4.2.6.8 and 6.1.1.4'
F F 0.0171 0.0103 'International Tables Vol C Tables 4.2.6.8 and 6.1.1.4'
W W -0.8490 6.8722 'International Tables Vol C Tables 4.2.6.8 and 6.1.1.4'

loop_
_geom_angle_atom_site_label_1
_geom_angle_atom_site_label_2
_geom_angle_atom_site_label_3
_geom_angle
C3 W1 C2 76.7(4)
C3 W1 C1 112.8(4)
C2 W1 C1 76.7(4)
C3 W1 C4 76.7(4)
C2 W1 C4 130.1(5)
C1 W1 C4 75.8(5)
C3 W1 C13 97.6(4)
C2 W1 C13 91.5(5)
C1 W1 C13 143.3(5)
C4 W1 C13 133.4(5)
C3 W1 C14 130.8(4)
C2 W1 C14 86.4(4)
C1 W1 C14 107.5(4)
C4 W1 C14 141.7(4)
C13 W1 C14 36.3(3)
C3 W1 C15 152.6(4)
C2 W1 C15 116.0(5)
C1 W1 C15 94.2(4)
C4 W1 C15 106.9(4)
C13 W1 C15 59.7(3)
C14 W1 C15 35.8(4)
C3 W1 C12 93.9(3)
C2 W1 C12 125.1(5)
C1 W1 C12 149.9(4)
C4 W1 C12 98.2(5)
C13 W1 C12 35.4(4)
C14 W1 C12 59.3(3)
C15 W1 C12 58.8(3)
C3 W1 C11 122.2(3)
C2 W1 C11 144.6(4)
C1 W1 C11 115.0(4)
C4 W1 C11 85.1(4)
C13 W1 C11 58.6(4)
C14 W1 C11 58.4(4)
C15 W1 C11 34.6(4)
C12 W1 C11 35.0(3)
O1 C1 W1 176.3(12)
O2 C2 W1 176.0(11)
O3 C3 W1 174.2(9)
F2 C4 F3 101.1(13)
F2 C4 F1 102.1(9)
F3 C4 F1 100.1(11)
F2 C4 W1 117.9(10)
F3 C4 W1 116.5(8)
F1 C4 W1 116.3(11)
C15 C11 C16 124.3(10)
C15 C11 C12 108.7(9)
C16 C11 C12 126.8(10)
C15 C11 W1 71.1(5)
C16 C11 W1 128.3(8)
C12 C11 W1 70.7(5)
C13 C12 C11 108.3(8)
C13 C12 C17 124.9(10)
C11 C12 C17 126.5(10)
C13 C12 W1 71.4(7)
C11 C12 W1 74.3(6)
C17 C12 W1 125.0(7)
C12 C13 C18 126.3(10)
C12 C13 C14 107.0(10)
C18 C13 C14 126.5(13)
C12 C13 W1 73.2(8)
C18 C13 W1 125.3(7)
C14 C13 W1 70.9(7)
C13 C14 C15 108.4(10)
C13 C14 C19 126.5(12)
C15 C14 C19 124.3(10)
C13 C14 W1 72.9(7)
C15 C14 W1 74.2(7)
C19 C14 W1 126.9(8)
C11 C15 C14 107.5(8)
C11 C15 C20 126.4(11)
C14 C15 C20 125.7(11)
C11 C15 W1 74.3(5)
C14 C15 W1 70.0(6)
C20 C15 W1 127.1(8)

loop_
_geom_bond_atom_site_label_1
_geom_bond_atom_site_label_2
_geom_bond_distance
W1 C3 1.969(8)
W1 C2 1.988(10)
W1 C1 2.015(11)
W1 C4 2.189(19)
W1 C13 2.321(15)
W1 C14 2.295(12)
W1 C15 2.349(9)
W1 C12 2.344(10)
W1 C11 2.391(8)
F1 C4 1.379(13)
F2 C4 1.367(15)
F3 C4 1.396(17)
O1 C1 1.120(12)
O2 C2 1.149(11)
O3 C3 1.161(10)
C11 C15 1.408(15)
C11 C16 1.490(15)
C11 C12 1.426(14)
C12 C13 1.418(19)
C12 C17 1.500(13)
C13 C18 1.472(16)
C13 C14 1.437(13)
C14 C15 1.427(17)
C14 C19 1.520(15)
C15 C20 1.503(13)
